data_2107220
loop_
_publ_author_name
'Edstroem, K.'
'Thomas, J.O.'
'Farrington, G.C.'

_publ_section_title
;
 Structural aspects of the Na+ -> Cd2+ ion-exchange process in Na+
 beta-alumina
;
_journal_name_full 'Acta Crystallographica B (39,1983-)'
_journal_page_first 635
_journal_page_last 643
_journal_volume 47
_journal_year 1991
_chemical_formula_sum 'Al11 Cd0.61 O17.11'
_chemical_name_systematic 'Cd0.61 Al11 O17.11'
_space_group_IT_number 194
_symmetry_space_group_name_Hall '-P 6c 2c'
_symmetry_space_group_name_H-M 'P 63/m m c'
_cell_angle_alpha 90
_cell_angle_beta 90
_cell_angle_gamma 120
_cell_formula_units_Z 2
_cell_length_a 5.5869
_cell_length_b 5.5869
_cell_length_c 22.37
_cell_volume 604.698
_citation_journal_id_ASTM ASBSDK
_cod_data_source_file Edstroem_ASBSDK_1991_1611.cif
_cod_data_source_block Al11Cd0.61O17.11
_cod_original_cell_volume 604.6979
_cod_database_code 2107220

loop_
_symmetry_equiv_pos_as_xyz
x,y,z
x-y,x,z+1/2
-y,x-y,z
-x,-y,z+1/2
-x+y,-x,z
y,-x+y,z+1/2
-y,-x,-z+1/2
x-y,-y,-z
x,x-y,-z+1/2
y,x,-z
-x+y,y,-z+1/2
-x,-x+y,-z
-x,-y,-z
-x+y,-x,-z-1/2
y,-x+y,-z
x,y,-z-1/2
x-y,x,-z
-y,x-y,-z-1/2
y,x,z-1/2
-x+y,y,z
-x,-x+y,z-1/2
-y,-x,z
x-y,-y,z-1/2
x,x-y,z

loop_
_atom_site_label
_atom_site_type_symbol
_atom_site_fract_x
_atom_site_fract_y
_atom_site_fract_z
_atom_site_occupancy
_atom_site_U_iso_or_equiv
O1 O-2 0.27774 -0.27773 0.25 0.3333 0.0
Al5 Al+3 -0.16019 -0.32038 0.1754 0.2037 0.0
Al3 Al+3 0.3333 0.6667 0.17632 1 0.0
O6 O-2 0.8333 0.1667 0.25 0.037 0.0
Cd3 Cd+2 0.7358 0.332 0.25 0.011 0.0
O3 O-2 0.50234 0.49766 0.14684 1 0.0
O2 O-2 0.15714 0.31428 0.5028 1 0.0
Cd2 Cd+2 0.8362 0.1638 0.26124 0.023 0.0
O4 O-2 0.6667 0.3333 0.5578 1 0.0
Cd1 Cd+2 0.8604 0.1396 0.25 0.129 0.0
Cd4 Cd+2 0.7982 0.2926 0.25 0.004 0.0
Al4 Al+3 0 0 0 1 0.0
Al2 Al+3 0.3333 0.6667 0.2502 1 0.0
O5 O-2 0 0 0.14368 1 0.0
Al1 Al+3 -0.16795 -0.3359 0.10711 0.963 0.0
